data_7202581
loop_
_publ_author_name
'Cahill, Christopher L.'
'de Lill, Daniel T.'
'Frisch, Mark'

_publ_section_title
;
 Homo- and heterometallic coordination polymers from the f elements
;
_journal_issue 1
_journal_name_full CrystEngComm
_journal_page_first 15
_journal_paper_doi 10.1039/b615696g
_journal_volume 9
_journal_year 2007
_chemical_formula_moiety 'C12 H20 O7 Pr, C5 H4 N'
_chemical_formula_sum 'C17 H24 N O7 Pr'
_chemical_formula_weight 495.28
_chemical_name_systematic
;
?
;
_space_group_IT_number 2
_symmetry_cell_setting triclinic
_symmetry_space_group_name_Hall '-P 1'
_symmetry_space_group_name_H-M 'P -1'
_atom_sites_solution_hydrogens geom
_atom_sites_solution_primary direct
_atom_sites_solution_secondary difmap
_audit_creation_method SHELXL-97
_cell_angle_alpha 80.751(3)
_cell_angle_beta 80.287(3)
_cell_angle_gamma 82.818(3)
_cell_formula_units_Z 2
_cell_length_a 7.7447(12)
_cell_length_b 10.1935(16)
_cell_length_c 12.1464(19)
_cell_measurement_reflns_used 3539
_cell_measurement_temperature 295(2)
_cell_measurement_theta_max 29.98
_cell_measurement_theta_min 2.95
_cell_volume 928.1(3)
_computing_cell_refinement 'SAINTPLUS (Bruker AXS, 2005)'
_computing_data_collection 'APEX II (Bruker AXS, 2005)'
_computing_data_reduction 'SAINTPLUS (Bruker AXS, 2005)'
_computing_publication_material 'WINGX (Farrugia, 1998)'
_computing_structure_refinement 'SHELXL-97 (Sheldrick, 1997)'
_computing_structure_solution 'SHELXS (Sheldrick, 2004)'
_diffrn_ambient_temperature 295(2)
_diffrn_measured_fraction_theta_full 0.990
_diffrn_measured_fraction_theta_max 0.990
_diffrn_measurement_device_type 'Bruker Apex CCD'
_diffrn_measurement_method 'omega and Phi scans'
_diffrn_radiation_monochromator graphite
_diffrn_radiation_source 'fine-focus sealed tube'
_diffrn_radiation_type MoK\a
_diffrn_radiation_wavelength 0.71073
_diffrn_reflns_av_R_equivalents 0.0949
_diffrn_reflns_av_sigmaI/netI 0.1234
_diffrn_reflns_limit_h_max 9
_diffrn_reflns_limit_h_min -9
_diffrn_reflns_limit_k_max 10
_diffrn_reflns_limit_k_min -12
_diffrn_reflns_limit_l_max 15
_diffrn_reflns_limit_l_min -15
_diffrn_reflns_number 11270
_diffrn_reflns_theta_full 26.37
_diffrn_reflns_theta_max 26.37
_diffrn_reflns_theta_min 1.72
_exptl_absorpt_coefficient_mu 2.663
_exptl_absorpt_correction_T_max 0.948
_exptl_absorpt_correction_T_min 0.880
_exptl_absorpt_correction_type empirical
_exptl_absorpt_process_details SADABS
_exptl_crystal_colour ' light green '
_exptl_crystal_density_diffrn 1.772
_exptl_crystal_density_method 'not measured'
_exptl_crystal_description ' needle-like '
_exptl_crystal_F_000 496
_exptl_crystal_size_max 0.14
_exptl_crystal_size_mid 0.04
_exptl_crystal_size_min 0.02
_refine_diff_density_max 1.414
_refine_diff_density_min -1.375
_refine_diff_density_rms 0.195
_refine_ls_extinction_method none
_refine_ls_goodness_of_fit_ref 0.937
_refine_ls_hydrogen_treatment mixed
_refine_ls_matrix_type full
_refine_ls_number_parameters 243
_refine_ls_number_reflns 3757
_refine_ls_number_restraints 2
_refine_ls_restrained_S_all 0.937
_refine_ls_R_factor_all 0.0854
_refine_ls_R_factor_gt 0.0498
_refine_ls_shift/su_max 0.000
_refine_ls_shift/su_mean 0.000
_refine_ls_structure_factor_coef Fsqd
_refine_ls_weighting_details 'calc w=1/[\s^2^(Fo^2^)+(0.0433P)^2^+0.0000P] where P=(Fo^2^+2Fc^2^)/3'
_refine_ls_weighting_scheme calc
_refine_ls_wR_factor_gt 0.0916
_refine_ls_wR_factor_ref 0.1040
_reflns_number_gt 2728
_reflns_number_total 3757
_reflns_threshold_expression >2sigma(I)
_cod_data_source_file b615696g.txt
_cod_data_source_block DC1_45b
_cod_database_code 7202581

loop_
_symmetry_equiv_pos_as_xyz
'x, y, z'
'-x, -y, -z'

loop_
_atom_site_label
_atom_site_type_symbol
_atom_site_fract_x
_atom_site_fract_y
_atom_site_fract_z
_atom_site_U_iso_or_equiv
_atom_site_adp_type
_atom_site_occupancy
_atom_site_symmetry_multiplicity
_atom_site_calc_flag
_atom_site_refinement_flags
_atom_site_disorder_assembly
_atom_site_disorder_group
Pr1 Pr 0.26092(5) 0.99001(4) 0.44102(4) 0.01746(13) Uani 1 1 d . . .
O6 O 0.4951(8) 0.9802(6) 0.2730(5) 0.0325(13) Uani 1 1 d D . .
O3 O 0.1885(6) 1.0624(5) 0.6366(4) 0.0266(12) Uani 1 1 d . . .
O1 O 0.3872(6) 0.7397(5) 0.4548(4) 0.0291(12) Uani 1 1 d . . .
C11 C 0.4932(9) 0.7501(7) 0.5181(6) 0.0196(16) Uani 1 1 d . . .
C6 C 0.0493(10) 1.1115(7) 0.6929(6) 0.0222(17) Uani 1 1 d . . .
N1 N 0.4908(10) 0.7997(8) 0.1198(7) 0.049(2) Uani 1 1 d . . .
C4 C 0.4485(14) 0.5692(9) 0.1374(8) 0.059(3) Uani 1 1 d . . .
H4 H 0.4141 0.4931 0.1852 0.071 Uiso 1 1 calc R . .
C14 C 0.9088(9) 0.5012(7) 0.5375(7) 0.0258(17) Uani 1 1 d . . .
H14A H 0.8644 0.4149 0.5447 0.031 Uiso 1 1 calc R . .
H14B H 0.9209 0.5172 0.6123 0.031 Uiso 1 1 calc R . .
C7 C 0.0685(10) 1.2070(7) 0.7716(6) 0.0263(18) Uani 1 1 d . . .
H7A H 0.1913 1.2234 0.7614 0.032 Uiso 1 1 calc R . .
H7B H 0.0013 1.2913 0.7501 0.032 Uiso 1 1 calc R . .
C10 C -0.0481(11) 1.2256(8) 1.0925(7) 0.034(2) Uani 1 1 d . . .
H10A H 0.0437 1.1582 1.1160 0.041 Uiso 1 1 calc R . .
H10B H -0.1571 1.1840 1.1060 0.041 Uiso 1 1 calc R . .
C9 C -0.0026(11) 1.2722(8) 0.9674(6) 0.033(2) Uani 1 1 d . . .
H9A H 0.1092 1.3101 0.9535 0.039 Uiso 1 1 calc R . .
H9B H -0.0914 1.3424 0.9445 0.039 Uiso 1 1 calc R . .
C5 C 0.4491(14) 0.6850(11) 0.1817(8) 0.058(3) Uani 1 1 d . . .
H5 H 0.4187 0.6829 0.2593 0.069 Uiso 1 1 calc R . .
C8 C 0.0099(11) 1.1609(8) 0.8947(6) 0.034(2) Uani 1 1 d . . .
H8A H 0.0924 1.0877 0.9210 0.041 Uiso 1 1 calc R . .
H8B H -0.1044 1.1277 0.9038 0.041 Uiso 1 1 calc R . .
C12 C 0.6029(9) 0.6296(7) 0.5671(6) 0.0251(17) Uani 1 1 d . . .
H12A H 0.5396 0.5512 0.5763 0.030 Uiso 1 1 calc R . .
H12B H 0.6252 0.6420 0.6407 0.030 Uiso 1 1 calc R . .
C13 C 0.7784(9) 0.6087(7) 0.4884(6) 0.0254(17) Uani 1 1 d . . .
H13A H 0.7548 0.5855 0.4184 0.030 Uiso 1 1 calc R . .
H13B H 0.8314 0.6924 0.4706 0.030 Uiso 1 1 calc R . .
C3 C 0.4975(10) 0.5635(8) 0.0244(7) 0.035(2) Uani 1 1 d . . .
C1 C 0.5359(12) 0.7941(10) 0.0111(9) 0.053(3) Uani 1 1 d . . .
H1 H 0.5673 0.8723 -0.0348 0.063 Uiso 1 1 calc R . .
C2 C 0.5405(12) 0.6819(9) -0.0409(8) 0.048(3) Uani 1 1 d . . .
H2 H 0.5721 0.6864 -0.1186 0.058 Uiso 1 1 calc R . .
O4 O 0.5120(6) 0.8649(4) 0.5420(4) 0.0210(11) Uani 1 1 d . . .
C17 C -0.0685(10) 1.3373(7) 1.1645(6) 0.0276(18) Uani 1 1 d . . .
H17A H -0.1556 1.4070 1.1383 0.033 Uiso 1 1 calc R . .
H17B H 0.0426 1.3756 1.1543 0.033 Uiso 1 1 calc R . .
C16 C -0.1238(9) 1.2917(7) 1.2892(6) 0.0237(17) Uani 1 1 d . . .
H16A H -0.1613 1.3700 1.3265 0.028 Uiso 1 1 calc R . .
H16B H -0.2247 1.2413 1.2979 0.028 Uiso 1 1 calc R . .
C15 C 0.0175(9) 1.2064(7) 1.3484(6) 0.0192(16) Uani 1 1 d . . .
O5 O 0.1763(6) 1.2013(5) 1.3044(4) 0.0280(12) Uani 1 1 d . . .
O7 O -0.1031(6) 1.0864(5) 0.6879(4) 0.0264(12) Uani 1 1 d . . .
O2 O -0.0291(6) 1.1407(4) 0.4456(4) 0.0202(11) Uani 1 1 d . . .
HW1 H 0.495(9) 0.925(5) 0.234(5) 0.02(2) Uiso 1 1 d D . .
HW2 H 0.595(6) 0.967(11) 0.287(9) 0.08(4) Uiso 1 1 d D . .

loop_
_atom_site_aniso_label
_atom_site_aniso_U_11
_atom_site_aniso_U_22
_atom_site_aniso_U_33
_atom_site_aniso_U_23
_atom_site_aniso_U_13
_atom_site_aniso_U_12
Pr1 0.0134(2) 0.0175(2) 0.0226(2) -0.00640(15) -0.00567(15) 0.00248(14)
O6 0.024(3) 0.044(4) 0.034(3) -0.027(3) -0.001(3) 0.002(3)
O3 0.020(3) 0.031(3) 0.034(3) -0.014(2) -0.008(2) -0.002(2)
O1 0.026(3) 0.028(3) 0.036(3) -0.012(2) -0.012(3) 0.006(2)
C11 0.014(4) 0.022(4) 0.022(4) -0.006(3) 0.000(3) 0.002(3)
C6 0.026(4) 0.019(4) 0.023(4) -0.003(3) -0.005(4) -0.006(3)
N1 0.044(5) 0.055(5) 0.054(6) -0.026(4) -0.013(4) 0.002(4)
C4 0.105(9) 0.041(6) 0.030(5) -0.008(4) -0.006(5) -0.003(6)
C14 0.023(4) 0.015(4) 0.041(5) -0.006(3) -0.010(4) 0.003(3)
C7 0.026(4) 0.032(4) 0.025(4) -0.014(4) -0.007(4) -0.001(3)
C10 0.044(5) 0.028(5) 0.031(5) -0.006(4) -0.003(4) -0.004(4)
C9 0.042(5) 0.036(5) 0.024(5) -0.009(4) -0.009(4) -0.005(4)
C5 0.078(8) 0.068(8) 0.032(6) -0.024(5) -0.011(5) -0.001(6)
C8 0.048(5) 0.032(5) 0.027(5) -0.003(4) -0.016(4) -0.007(4)
C12 0.028(4) 0.019(4) 0.030(4) -0.003(3) -0.007(4) -0.001(3)
C13 0.024(4) 0.022(4) 0.029(4) -0.003(3) -0.007(4) 0.006(3)
C3 0.033(5) 0.044(5) 0.031(5) -0.015(4) -0.009(4) 0.002(4)
C1 0.062(7) 0.046(6) 0.054(7) -0.020(5) -0.003(5) -0.012(5)
C2 0.056(6) 0.050(6) 0.043(6) -0.021(5) -0.011(5) -0.002(5)
O4 0.020(3) 0.015(2) 0.030(3) -0.006(2) -0.010(2) 0.000(2)
C17 0.032(5) 0.026(4) 0.027(4) -0.006(4) -0.010(4) 0.002(3)
C16 0.022(4) 0.025(4) 0.027(4) -0.008(3) -0.008(3) 0.001(3)
C15 0.022(4) 0.016(4) 0.023(4) -0.006(3) -0.010(3) -0.003(3)
O5 0.021(3) 0.035(3) 0.025(3) 0.000(2) -0.001(2) -0.003(2)
O7 0.017(3) 0.036(3) 0.030(3) -0.011(2) -0.007(2) -0.001(2)
O2 0.023(3) 0.020(3) 0.016(3) -0.004(2) 0.000(2) 0.001(2)

loop_
_atom_type_symbol
_atom_type_description
_atom_type_scat_dispersion_real
_atom_type_scat_dispersion_imag
_atom_type_scat_source
C C 0.0033 0.0016 'International Tables Vol C Tables 4.2.6.8 and 6.1.1.4'
H H 0.0000 0.0000 'International Tables Vol C Tables 4.2.6.8 and 6.1.1.4'
N N 0.0061 0.0033 'International Tables Vol C Tables 4.2.6.8 and 6.1.1.4'
O O 0.0106 0.0060 'International Tables Vol C Tables 4.2.6.8 and 6.1.1.4'
Pr Pr -0.2180 2.8214 'International Tables Vol C Tables 4.2.6.8 and 6.1.1.4'

loop_
_geom_angle_atom_site_label_1
_geom_angle_atom_site_label_2
_geom_angle_atom_site_label_3
_geom_angle
_geom_angle_site_symmetry_1
_geom_angle_site_symmetry_3
_geom_angle_publ_flag
O7 Pr1 O2 72.32(16) 2_576 2_576 ?
O7 Pr1 O4 145.09(16) 2_576 2_676 ?
O2 Pr1 O4 142.12(15) 2_576 2_676 ?
O7 Pr1 O6 79.32(18) 2_576 . ?
O2 Pr1 O6 140.67(17) 2_576 . ?
O4 Pr1 O6 72.17(17) 2_676 . ?
O7 Pr1 O3 136.81(15) 2_576 . ?
O2 Pr1 O3 71.18(15) 2_576 . ?
O4 Pr1 O3 72.32(15) 2_676 . ?
O6 Pr1 O3 143.53(17) . . ?
O7 Pr1 O2 74.63(15) 2_576 . ?
O2 Pr1 O2 72.63(17) 2_576 . ?
O4 Pr1 O2 105.89(14) 2_676 . ?
O6 Pr1 O2 125.20(17) . . ?
O3 Pr1 O2 73.10(15) . . ?
O7 Pr1 O4 128.95(15) 2_576 . ?
O2 Pr1 O4 95.48(15) 2_576 . ?
O4 Pr1 O4 66.52(17) 2_676 . ?
O6 Pr1 O4 81.55(18) . . ?
O3 Pr1 O4 77.01(15) . . ?
O2 Pr1 O4 150.00(15) . . ?
O7 Pr1 O5 74.79(16) 2_576 1_554 ?
O2 Pr1 O5 119.86(15) 2_576 1_554 ?
O4 Pr1 O5 79.20(15) 2_676 1_554 ?
O6 Pr1 O5 76.41(18) . 1_554 ?
O3 Pr1 O5 104.73(16) . 1_554 ?
O2 Pr1 O5 50.65(15) . 1_554 ?
O4 Pr1 O5 143.58(15) . 1_554 ?
O7 Pr1 O1 79.44(16) 2_576 . ?
O2 Pr1 O1 73.14(15) 2_576 . ?
O4 Pr1 O1 111.36(15) 2_676 . ?
O6 Pr1 O1 75.35(18) . . ?
O3 Pr1 O1 110.62(16) . . ?
O2 Pr1 O1 141.88(15) . . ?
O4 Pr1 O1 49.95(15) . . ?
O5 Pr1 O1 144.65(16) 1_554 . ?
O7 Pr1 C15 69.19(17) 2_576 1_554 ?
O2 Pr1 C15 95.21(18) 2_576 1_554 ?
O4 Pr1 C15 95.84(16) 2_676 1_554 ?
O6 Pr1 C15 99.6(2) . 1_554 ?
O3 Pr1 C15 91.97(18) . 1_554 ?
O2 Pr1 C15 25.84(17) . 1_554 ?
O4 Pr1 C15 161.25(16) . 1_554 ?
O5 Pr1 C15 25.35(17) 1_554 1_554 ?
O1 Pr1 C15 148.60(17) . 1_554 ?
O7 Pr1 C11 103.97(18) 2_576 . ?
O2 Pr1 C11 82.45(17) 2_576 . ?
O4 Pr1 C11 89.88(18) 2_676 . ?
O6 Pr1 C11 78.54(19) . . ?
O3 Pr1 C11 93.33(17) . . ?
O2 Pr1 C11 154.33(17) . . ?
O4 Pr1 C11 25.43(16) . . ?
O5 Pr1 C11 154.70(18) 1_554 . ?
O1 Pr1 C11 24.59(16) . . ?
C15 Pr1 C11 173.17(18) 1_554 . ?
O7 Pr1 Pr1 69.36(11) 2_576 2_576 ?
O2 Pr1 Pr1 37.09(10) 2_576 2_576 ?
O4 Pr1 Pr1 130.82(10) 2_676 2_576 ?
O6 Pr1 Pr1 146.65(14) . 2_576 ?
O3 Pr1 Pr1 67.65(10) . 2_576 ?
O2 Pr1 Pr1 35.54(10) . 2_576 ?
O4 Pr1 Pr1 127.25(11) . 2_576 ?
O5 Pr1 Pr1 84.41(11) 1_554 2_576 ?
O1 Pr1 Pr1 108.69(11) . 2_576 ?
C15 Pr1 Pr1 59.11(15) 1_554 2_576 ?
C11 Pr1 Pr1 119.31(14) . 2_576 ?
Pr1 O6 HW1 119(5) . . ?
Pr1 O6 HW2 115(8) . . ?
HW1 O6 HW2 102(9) . . ?
C6 O3 Pr1 133.8(5) . . ?
C11 O1 Pr1 94.4(4) . . ?
O1 C11 O4 120.2(6) . . ?
O1 C11 C12 121.0(6) . . ?
O4 C11 C12 118.8(6) . . ?
O1 C11 Pr1 61.0(4) . . ?
O4 C11 Pr1 59.4(3) . . ?
C12 C11 Pr1 175.2(5) . . ?
O7 C6 O3 124.8(7) . . ?
O7 C6 C7 117.5(6) . . ?
O3 C6 C7 117.6(6) . . ?
C1 N1 C5 114.7(8) . . ?
C3 C4 C5 121.5(9) . . ?
C3 C4 H4 119.3 . . ?
C5 C4 H4 119.3 . . ?
C13 C14 C14 111.6(7) . 2_766 ?
C13 C14 H14A 109.3 . . ?
C14 C14 H14A 109.3 2_766 . ?
C13 C14 H14B 109.3 . . ?
C14 C14 H14B 109.3 2_766 . ?
H14A C14 H14B 108.0 . . ?
C8 C7 C6 115.3(6) . . ?
C8 C7 H7A 108.5 . . ?
C6 C7 H7A 108.5 . . ?
C8 C7 H7B 108.5 . . ?
C6 C7 H7B 108.5 . . ?
H7A C7 H7B 107.5 . . ?
C9 C10 C17 113.6(6) . . ?
C9 C10 H10A 108.8 . . ?
C17 C10 H10A 108.8 . . ?
C9 C10 H10B 108.8 . . ?
C17 C10 H10B 108.8 . . ?
H10A C10 H10B 107.7 . . ?
C10 C9 C8 113.6(7) . . ?
C10 C9 H9A 108.8 . . ?
C8 C9 H9A 108.8 . . ?
C10 C9 H9B 108.8 . . ?
C8 C9 H9B 108.8 . . ?
H9A C9 H9B 107.7 . . ?
N1 C5 C4 123.7(9) . . ?
N1 C5 H5 118.2 . . ?
C4 C5 H5 118.2 . . ?
C7 C8 C9 112.7(6) . . ?
C7 C8 H8A 109.1 . . ?
C9 C8 H8A 109.1 . . ?
C7 C8 H8B 109.1 . . ?
C9 C8 H8B 109.1 . . ?
H8A C8 H8B 107.8 . . ?
C11 C12 C13 109.8(6) . . ?
C11 C12 H12A 109.7 . . ?
C13 C12 H12A 109.7 . . ?
C11 C12 H12B 109.7 . . ?
C13 C12 H12B 109.7 . . ?
H12A C12 H12B 108.2 . . ?
C14 C13 C12 114.0(6) . . ?
C14 C13 H13A 108.8 . . ?
C12 C13 H13A 108.8 . . ?
C14 C13 H13B 108.8 . . ?
C12 C13 H13B 108.8 . . ?
H13A C13 H13B 107.7 . . ?
C4 C3 C2 115.5(8) . . ?
C4 C3 C3 121.9(10) . 2_665 ?
C2 C3 C3 122.6(9) . 2_665 ?
N1 C1 C2 125.7(10) . . ?
N1 C1 H1 117.2 . . ?
C2 C1 H1 117.2 . . ?
C1 C2 C3 119.0(9) . . ?
C1 C2 H2 120.5 . . ?
C3 C2 H2 120.5 . . ?
C11 O4 Pr1 142.6(4) . 2_676 ?
C11 O4 Pr1 95.1(4) . . ?
Pr1 O4 Pr1 113.48(17) 2_676 . ?
C10 C17 C16 113.5(6) . . ?
C10 C17 H17A 108.9 . . ?
C16 C17 H17A 108.9 . . ?
C10 C17 H17B 108.9 . . ?
C16 C17 H17B 108.9 . . ?
H17A C17 H17B 107.7 . . ?
C15 C16 C17 115.0(6) . . ?
C15 C16 H16A 108.5 . . ?
C17 C16 H16A 108.5 . . ?
C15 C16 H16B 108.5 . . ?
C17 C16 H16B 108.5 . . ?
H16A C16 H16B 107.5 . . ?
O5 C15 O2 120.6(6) . 1_556 ?
O5 C15 C16 121.2(6) . . ?
O2 C15 C16 118.2(6) 1_556 . ?
O5 C15 Pr1 62.0(4) . 1_556 ?
O2 C15 Pr1 60.7(3) 1_556 1_556 ?
C16 C15 Pr1 166.2(5) . 1_556 ?
C15 O5 Pr1 92.7(4) . 1_556 ?
C6 O7 Pr1 139.2(5) . 2_576 ?
C15 O2 Pr1 143.6(4) 1_554 2_576 ?
C15 O2 Pr1 93.5(4) 1_554 . ?
Pr1 O2 Pr1 107.37(17) 2_576 . ?

loop_
_geom_bond_atom_site_label_1
_geom_bond_atom_site_label_2
_geom_bond_distance
_geom_bond_site_symmetry_2
_geom_bond_publ_flag
Pr1 O7 2.415(5) 2_576 ?
Pr1 O2 2.464(5) 2_576 ?
Pr1 O4 2.489(4) 2_676 ?
Pr1 O6 2.497(5) . ?
Pr1 O3 2.552(5) . ?
Pr1 O2 2.556(4) . ?
Pr1 O4 2.568(4) . ?
Pr1 O5 2.586(5) 1_554 ?
Pr1 O1 2.605(5) . ?
Pr1 C15 2.926(7) 1_554 ?
Pr1 C11 2.970(7) . ?
Pr1 Pr1 4.0451(10) 2_576 ?
O6 HW1 0.79(2) . ?
O6 HW2 0.81(2) . ?
O3 C6 1.267(8) . ?
O1 C11 1.240(8) . ?
C11 O4 1.280(8) . ?
C11 C12 1.503(9) . ?
C6 O7 1.251(8) . ?
C6 C7 1.506(9) . ?
N1 C1 1.316(11) . ?
N1 C5 1.329(12) . ?
C4 C3 1.369(11) . ?
C4 C5 1.374(13) . ?
C4 H4 0.9300 . ?
C14 C13 1.514(9) . ?
C14 C14 1.545(14) 2_766 ?
C14 H14A 0.9700 . ?
C14 H14B 0.9700 . ?
C7 C8 1.503(10) . ?
C7 H7A 0.9700 . ?
C7 H7B 0.9700 . ?
C10 C9 1.513(10) . ?
C10 C17 1.522(10) . ?
C10 H10A 0.9700 . ?
C10 H10B 0.9700 . ?
C9 C8 1.530(10) . ?
C9 H9A 0.9700 . ?
C9 H9B 0.9700 . ?
C5 H5 0.9300 . ?
C8 H8A 0.9700 . ?
C8 H8B 0.9700 . ?
C12 C13 1.536(10) . ?
C12 H12A 0.9700 . ?
C12 H12B 0.9700 . ?
C13 H13A 0.9700 . ?
C13 H13B 0.9700 . ?
C3 C2 1.379(12) . ?
C3 C3 1.502(15) 2_665 ?
C1 C2 1.387(12) . ?
C1 H1 0.9300 . ?
C2 H2 0.9300 . ?
O4 Pr1 2.489(4) 2_676 ?
C17 C16 1.515(10) . ?
C17 H17A 0.9700 . ?
C17 H17B 0.9700 . ?
C16 C15 1.516(9) . ?
C16 H16A 0.9700 . ?
C16 H16B 0.9700 . ?
C15 O5 1.254(8) . ?
C15 O2 1.278(8) 1_556 ?
C15 Pr1 2.926(7) 1_556 ?
O5 Pr1 2.586(5) 1_556 ?
O7 Pr1 2.415(5) 2_576 ?
O2 C15 1.278(8) 1_554 ?
O2 Pr1 2.464(5) 2_576 ?

loop_
_geom_hbond_atom_site_label_D
_geom_hbond_atom_site_label_H
_geom_hbond_atom_site_label_A
_geom_hbond_distance_DH
_geom_hbond_distance_HA
_geom_hbond_distance_DA
_geom_hbond_angle_DHA
_geom_hbond_site_symmetry_A
O6 HW1 N1 0.79(2) 2.04(2) 2.826(9) 174(7) .
